data_4000682
loop_
_publ_author_name
'Miao Yang'
'Jihong Yu'
'Lei Shi'
'Peng Chen'
'Guanghua Li'
'Yan Chen'
'Ruren Xu'
'Song Gao'

_publ_section_title
;
 Synthesis, Structure, and Magnetic Property of a New Open-Framework
 Manganese Borophosphate, [NH4]4[Mn9B2(OH)2(HPO4)4(PO4)6]
;
_journal_issue 2
_journal_name_full 'Chem. Mater.'
_journal_page_first 476
_journal_page_last 481
_journal_paper_doi 10.1021/cm052170m
_journal_volume 18
_journal_year 2006
_chemical_formula_sum 'B H11 Mn4.5 N2 O21 P5'
_chemical_formula_weight 788.00
_chemical_name_systematic
; 
 ? 
;
_space_group_IT_number 15
_symmetry_cell_setting monoclinic
_symmetry_space_group_name_Hall '-C 2yc'
_symmetry_space_group_name_H-M 'C 1 2/c 1'
_atom_sites_solution_hydrogens geom
_atom_sites_solution_primary direct
_atom_sites_solution_secondary difmap
_audit_creation_method SHELXL-97
_cell_angle_alpha 90.00
_cell_angle_beta 108.26(3)
_cell_angle_gamma 90.00
_cell_formula_units_Z 8
_cell_length_a 32.603(7)
_cell_length_b 10.617(2)
_cell_length_c 10.718(2)
_cell_measurement_temperature 293(2)
_cell_volume 3523.2(12)
_computing_cell_refinement IP
_computing_data_collection IP
_computing_data_reduction IP
_computing_molecular_graphics 'Bruker SHELXTL'
_computing_publication_material 'Bruker SHELXTL'
_computing_structure_refinement 'SHELXL-97 (Sheldrick, 1997)'
_computing_structure_solution 'SHELXS-97 (Sheldrick, 1990)'
_diffrn_ambient_temperature 293(2)
_diffrn_measured_fraction_theta_full 0.994
_diffrn_measured_fraction_theta_max 0.994
_diffrn_radiation_monochromator graphite
_diffrn_radiation_source 'fine-focus sealed tube'
_diffrn_radiation_type MoK\a
_diffrn_radiation_wavelength 0.71073
_diffrn_reflns_av_R_equivalents 0.0413
_diffrn_reflns_av_sigmaI/netI 0.0330
_diffrn_reflns_limit_h_max 42
_diffrn_reflns_limit_h_min -41
_diffrn_reflns_limit_k_max 13
_diffrn_reflns_limit_k_min -13
_diffrn_reflns_limit_l_max 13
_diffrn_reflns_limit_l_min -13
_diffrn_reflns_number 16858
_diffrn_reflns_theta_full 27.45
_diffrn_reflns_theta_max 27.45
_diffrn_reflns_theta_min 2.99
_exptl_absorpt_coefficient_mu 3.718
_exptl_absorpt_correction_type none
_exptl_absorpt_process_details none
_exptl_crystal_colour light-pink
_exptl_crystal_density_diffrn 2.971
_exptl_crystal_density_meas ?
_exptl_crystal_density_method 'not measured'
_exptl_crystal_description stick
_exptl_crystal_F_000 3084
_exptl_crystal_size_max 0.25
_exptl_crystal_size_mid 0.10
_exptl_crystal_size_min 0.08
_refine_diff_density_max 1.607
_refine_diff_density_min -0.675
_refine_diff_density_rms 0.137
_refine_ls_extinction_coef 0.00035(5)
_refine_ls_extinction_expression Fc^*^=kFc[1+0.001xFc^2^\l^3^/sin(2\q)]^-1/4^
_refine_ls_extinction_method SHELXL
_refine_ls_goodness_of_fit_ref 1.076
_refine_ls_hydrogen_treatment mixed
_refine_ls_matrix_type full
_refine_ls_number_parameters 330
_refine_ls_number_reflns 4010
_refine_ls_number_restraints 12
_refine_ls_restrained_S_all 1.079
_refine_ls_R_factor_all 0.0374
_refine_ls_R_factor_gt 0.0313
_refine_ls_shift/su_max 0.001
_refine_ls_shift/su_mean 0.000
_refine_ls_structure_factor_coef Fsqd
_refine_ls_weighting_details 'calc w=1/[\s^2^(Fo^2^)+(0.0366P)^2^+20.5668P] where P=(Fo^2^+2Fc^2^)/3'
_refine_ls_weighting_scheme calc
_refine_ls_wR_factor_gt 0.0801
_refine_ls_wR_factor_ref 0.0835
_reflns_number_gt 3476
_reflns_number_total 4010
_reflns_threshold_expression >2sigma(I)
_cod_depositor_comments
;
The following automatic conversions were performed:

'_exptl_crystal_density_meas' value 'none' was changed to '?' - the
value is perceived as not measured.

Automatic conversion script
Id: cif_fix_values 3008 2015-01-20 13:52:24Z robertas 
;
_cod_original_sg_symbol_H-M C2/c
_cod_original_formula_sum 'H11 B Mn4.50 N2 O21 P5'
_cod_database_code 4000682

loop_
_symmetry_equiv_pos_as_xyz
'x, y, z'
'-x, y, -z+1/2'
'x+1/2, y+1/2, z'
'-x+1/2, y+1/2, -z+1/2'
'-x, -y, -z'
'x, -y, z-1/2'
'-x+1/2, -y+1/2, -z'
'x+1/2, -y+1/2, z-1/2'

loop_
_atom_site_label
_atom_site_type_symbol
_atom_site_fract_x
_atom_site_fract_y
_atom_site_fract_z
_atom_site_U_iso_or_equiv
_atom_site_adp_type
_atom_site_occupancy
_atom_site_symmetry_multiplicity
_atom_site_calc_flag
_atom_site_refinement_flags
Mn1 Mn 0.160956(18) 1.00239(5) 0.79454(5) 0.01021(13) Uani 1 1 d .
Mn2 Mn 0.110044(16) 1.16012(5) 0.48636(5) 0.00782(13) Uani 1 1 d .
Mn3 Mn 0.0000 1.16267(7) 0.2500 0.0210(2) Uani 1 2 d S
Mn4 Mn 0.064706(17) 1.48788(5) 0.22700(5) 0.00946(13) Uani 1 1 d .
Mn5 Mn 0.126881(17) 1.47282(5) 0.51769(5) 0.00792(13) Uani 1 1 d .
P1 P 0.06336(3) 1.03288(8) 0.69757(9) 0.01074(19) Uani 1 1 d .
P2 P 0.02846(3) 1.35838(8) 0.45021(8) 0.00879(18) Uani 1 1 d .
P3 P 0.14560(3) 1.32125(8) 0.26889(8) 0.00693(18) Uani 1 1 d .
P4 P 0.14818(3) 1.31593(8) 0.79966(8) 0.00682(18) Uani 1 1 d .
P5 P 0.21355(3) 1.09697(8) 0.59064(8) 0.01010(19) Uani 1 1 d .
O1 O 0.15330(8) 0.8083(2) 0.7212(2) 0.0119(5) Uani 1 1 d .
O2 O 0.21150(8) 1.0635(2) 0.7258(2) 0.0151(5) Uani 1 1 d .
O3 O 0.24548(8) 1.0080(2) 0.5496(2) 0.0100(5) Uani 1 1 d .
O4 O 0.22863(8) 1.2341(2) 0.5840(2) 0.0147(5) Uani 1 1 d .
O5 O 0.16969(8) 1.0731(2) 0.4862(2) 0.0120(5) Uani 1 1 d .
O6 O 0.09877(8) 1.0391(2) 0.6325(2) 0.0118(5) Uani 1 1 d .
O7 O 0.08051(15) 1.0274(3) 0.3302(4) 0.0481(11) Uani 1 1 d .
O8 O 0.04592(9) 1.1638(2) 0.7175(2) 0.0166(6) Uani 1 1 d .
O9 O 0.04603(8) 1.2294(2) 0.4242(2) 0.0122(5) Uani 1 1 d .
O10 O 0.02458(10) 1.0466(3) 0.1158(4) 0.0401(9) Uani 1 1 d .
O11 O 0.05460(8) 1.4664(2) 0.4159(2) 0.0101(5) Uani 1 1 d .
O12 O 0.01906(8) 1.3554(2) 0.1342(2) 0.0136(5) Uani 1 1 d .
O13 O 0.03341(8) 1.6324(2) 0.0982(2) 0.0130(5) Uani 1 1 d .
O14 O 0.11650(8) 1.6047(2) 0.3486(2) 0.0087(5) Uani 1 1 d .
O15 O 0.11560(8) 1.5984(2) 0.6564(2) 0.0093(5) Uani 1 1 d .
O16 O 0.19405(8) 1.4840(2) 0.5293(2) 0.0109(5) Uani 1 1 d .
O17 O 0.18985(8) 1.3895(2) 0.3167(2) 0.0103(5) Uani 1 1 d .
O18 O 0.12450(8) 1.3178(2) 0.3781(2) 0.0092(5) Uani 1 1 d .
O19 O 0.13344(8) 1.3113(2) 0.6487(2) 0.0095(5) Uani 1 1 d .
O20 O 0.19362(8) 1.3837(2) 0.8474(2) 0.0116(5) Uani 1 1 d .
O21 O 0.15492(8) 1.1872(2) 0.8635(2) 0.0111(5) Uani 1 1 d .
B1 B 0.20711(12) 1.4927(3) 0.4101(4) 0.0080(7) Uani 1 1 d .
N1 N 0.07056(12) 0.7868(3) 0.4833(3) 0.0105(7) Uani 0.80 1 d PU
N1' N 0.1153(5) 0.8649(14) 0.5065(14) 0.013(3) Uani 0.20 1 d PU
N2 N 0.22423(12) 1.2459(3) 0.1217(3) 0.0158(7) Uani 1 1 d .
H1N H 0.2094(17) 1.221(5) 0.168(5) 0.027(13) Uiso 1 1 d .
H2N H 0.244(3) 1.201(7) 0.118(7) 0.08(2) Uiso 1 1 d .
H3N H 0.2051(19) 1.226(5) 0.044(6) 0.042(16) Uiso 1 1 d .
H4N H 0.2298(17) 1.330(5) 0.131(5) 0.039(15) Uiso 1 1 d .
H8 H 0.0479 1.2321 0.6738 0.080 Uiso 1 1 d .
H4 H 0.2588 1.2130 0.6096 0.080 Uiso 1 1 d .
H16 H 0.2033 1.4106 0.5715 0.062(19) Uiso 1 1 d .

loop_
_atom_site_aniso_label
_atom_site_aniso_U_11
_atom_site_aniso_U_22
_atom_site_aniso_U_33
_atom_site_aniso_U_23
_atom_site_aniso_U_13
_atom_site_aniso_U_12
Mn1 0.0126(3) 0.0075(2) 0.0097(3) 0.00036(19) 0.0023(2) 0.00051(19)
Mn2 0.0085(3) 0.0075(2) 0.0078(2) 0.00078(18) 0.00299(19) 0.00063(19)
Mn3 0.0412(6) 0.0111(4) 0.0095(4) 0.000 0.0064(4) 0.000
Mn4 0.0089(3) 0.0107(3) 0.0091(3) -0.00229(19) 0.0032(2) -0.00271(19)
Mn5 0.0094(3) 0.0077(2) 0.0073(2) -0.00012(18) 0.00348(19) -0.00002(19)
P1 0.0099(4) 0.0094(4) 0.0138(4) -0.0011(3) 0.0050(3) -0.0019(3)
P2 0.0078(4) 0.0089(4) 0.0096(4) 0.0028(3) 0.0025(3) 0.0013(3)
P3 0.0081(4) 0.0063(4) 0.0070(4) -0.0003(3) 0.0032(3) -0.0003(3)
P4 0.0077(4) 0.0062(4) 0.0061(4) -0.0002(3) 0.0016(3) 0.0003(3)
P5 0.0089(4) 0.0111(4) 0.0099(4) -0.0004(3) 0.0025(3) 0.0015(3)
O1 0.0169(13) 0.0079(11) 0.0134(12) 0.0000(9) 0.0083(10) 0.0004(10)
O2 0.0144(13) 0.0202(13) 0.0115(12) 0.0007(10) 0.0050(10) -0.0018(11)
O3 0.0075(12) 0.0095(11) 0.0136(12) -0.0017(9) 0.0043(10) 0.0023(9)
O4 0.0163(13) 0.0105(12) 0.0174(13) 0.0007(10) 0.0054(11) 0.0033(10)
O5 0.0080(12) 0.0146(12) 0.0126(12) -0.0025(10) 0.0021(9) 0.0019(10)
O6 0.0126(12) 0.0108(12) 0.0133(12) 0.0027(9) 0.0059(10) -0.0005(10)
O7 0.088(3) 0.0376(19) 0.0359(19) -0.0297(16) 0.045(2) -0.042(2)
O8 0.0278(15) 0.0119(12) 0.0130(12) 0.0018(10) 0.0106(11) 0.0062(11)
O9 0.0093(12) 0.0106(12) 0.0169(12) 0.0017(10) 0.0045(10) 0.0026(10)
O10 0.0160(15) 0.0330(18) 0.076(3) 0.0357(18) 0.0217(17) 0.0154(14)
O11 0.0094(12) 0.0106(11) 0.0109(11) 0.0008(9) 0.0041(9) 0.0005(9)
O12 0.0089(12) 0.0153(12) 0.0156(12) -0.0042(10) 0.0025(10) -0.0029(10)
O13 0.0164(13) 0.0117(12) 0.0113(12) -0.0028(10) 0.0048(10) -0.0016(10)
O14 0.0095(11) 0.0093(11) 0.0074(11) 0.0001(9) 0.0029(9) -0.0025(9)
O15 0.0094(11) 0.0091(11) 0.0085(11) -0.0019(9) 0.0014(9) -0.0014(9)
O16 0.0093(12) 0.0133(12) 0.0106(12) 0.0019(9) 0.0036(9) 0.0010(10)
O17 0.0081(11) 0.0126(12) 0.0103(11) -0.0037(9) 0.0032(9) -0.0011(9)
O18 0.0109(12) 0.0091(11) 0.0100(11) -0.0008(9) 0.0066(9) -0.0011(9)
O19 0.0123(12) 0.0091(11) 0.0073(11) 0.0015(9) 0.0031(9) 0.0014(9)
O20 0.0098(12) 0.0106(11) 0.0150(12) -0.0054(10) 0.0047(10) -0.0017(9)
O21 0.0156(13) 0.0080(11) 0.0088(11) 0.0012(9) 0.0025(10) 0.0016(10)
B1 0.0067(17) 0.0085(17) 0.0092(17) 0.0011(13) 0.0029(14) 0.0012(14)
N1 0.0149(11) 0.0093(10) 0.0076(10) 0.0016(8) 0.0040(8) 0.0028(8)
N1' 0.013(3) 0.013(3) 0.013(3) -0.0004(10) 0.0040(13) 0.0003(10)
N2 0.0164(17) 0.0144(16) 0.0179(17) 0.0002(13) 0.0073(14) 0.0035(14)

loop_
_atom_type_symbol
_atom_type_description
_atom_type_scat_dispersion_real
_atom_type_scat_dispersion_imag
_atom_type_scat_source
B B 0.0013 0.0007 'International Tables Vol C Tables 4.2.6.8 and 6.1.1.4'
H H 0.0000 0.0000 'International Tables Vol C Tables 4.2.6.8 and 6.1.1.4'
N N 0.0061 0.0033 'International Tables Vol C Tables 4.2.6.8 and 6.1.1.4'
O O 0.0106 0.0060 'International Tables Vol C Tables 4.2.6.8 and 6.1.1.4'
P P 0.1023 0.0942 'International Tables Vol C Tables 4.2.6.8 and 6.1.1.4'
Mn Mn 0.3368 0.7283 'International Tables Vol C Tables 4.2.6.8 and 6.1.1.4'

loop_
_geom_angle_atom_site_label_1
_geom_angle_atom_site_label_2
_geom_angle_atom_site_label_3
_geom_angle
_geom_angle_site_symmetry_1
_geom_angle_site_symmetry_3
O2 Mn1 O21 90.29(10) . .
O2 Mn1 O5 124.59(10) . 6_576
O21 Mn1 O5 90.65(9) . 6_576
O2 Mn1 O1 100.23(10) . .
O21 Mn1 O1 168.30(10) . .
O5 Mn1 O1 87.60(9) 6_576 .
O2 Mn1 O6 106.91(9) . .
O21 Mn1 O6 87.09(9) . .
O5 Mn1 O6 128.46(9) 6_576 .
O1 Mn1 O6 84.97(9) . .
O9 Mn2 O6 93.46(10) . .
O9 Mn2 O5 162.08(10) . .
O6 Mn2 O5 96.05(10) . .
O9 Mn2 O7 80.04(15) . .
O6 Mn2 O7 92.20(11) . .
O5 Mn2 O7 84.45(14) . .
O9 Mn2 O18 85.49(9) . .
O6 Mn2 O18 165.41(9) . .
O5 Mn2 O18 89.02(9) . .
O7 Mn2 O18 101.93(11) . .
O9 Mn2 O19 93.20(9) . .
O6 Mn2 O19 87.58(9) . .
O5 Mn2 O19 102.32(9) . .
O7 Mn2 O19 173.22(14) . .
O18 Mn2 O19 77.95(8) . .
O9 Mn3 O9 140.91(14) . 2
O9 Mn3 O10 85.11(11) . 2
O9 Mn3 O10 117.12(11) 2 2
O9 Mn3 O10 117.12(11) . .
O9 Mn3 O10 85.11(11) 2 .
O10 Mn3 O10 112.74(16) 2 .
O9 Mn3 O12 61.27(9) . 2
O9 Mn3 O12 87.00(9) 2 2
O10 Mn3 O12 86.46(9) 2 2
O10 Mn3 O12 160.76(10) . 2
O9 Mn3 O12 87.00(9) . .
O9 Mn3 O12 61.27(9) 2 .
O10 Mn3 O12 160.76(10) 2 .
O10 Mn3 O12 86.46(9) . .
O12 Mn3 O12 74.37(11) 2 .
O9 Mn3 P2 30.71(7) . .
O9 Mn3 P2 112.57(8) 2 .
O10 Mn3 P2 90.86(8) 2 .
O10 Mn3 P2 140.61(9) . .
O12 Mn3 P2 31.53(6) 2 .
O12 Mn3 P2 73.69(6) . .
O9 Mn3 P2 112.57(8) . 2
O9 Mn3 P2 30.71(7) 2 2
O10 Mn3 P2 140.61(9) 2 2
O10 Mn3 P2 90.86(8) . 2
O12 Mn3 P2 73.69(6) 2 2
O12 Mn3 P2 31.53(6) . 2
P2 Mn3 P2 89.33(4) . 2
O12 Mn4 O13 93.01(10) . .
O12 Mn4 O11 94.66(10) . .
O13 Mn4 O11 120.45(9) . .
O12 Mn4 O14 170.90(10) . .
O13 Mn4 O14 95.95(10) . .
O11 Mn4 O14 79.40(9) . .
O12 Mn4 O15 93.30(9) . 6_585
O13 Mn4 O15 109.70(9) . 6_585
O11 Mn4 O15 128.58(9) . 6_585
O14 Mn4 O15 85.21(9) . 6_585
O12 Mn4 Mn5 125.95(8) . .
O13 Mn4 Mn5 135.85(7) . .
O11 Mn4 Mn5 46.13(7) . .
O14 Mn4 Mn5 45.17(6) . .
O15 Mn4 Mn5 89.90(6) 6_585 .
O15 Mn5 O16 108.78(9) . .
O15 Mn5 O19 92.67(9) . .
O16 Mn5 O19 96.48(9) . .
O15 Mn5 O18 165.83(9) . .
O16 Mn5 O18 84.24(9) . .
O19 Mn5 O18 79.99(9) . .
O15 Mn5 O14 99.22(9) . .
O16 Mn5 O14 84.57(9) . .
O19 Mn5 O14 167.06(9) . .
O18 Mn5 O14 87.30(9) . .
O15 Mn5 O11 88.49(9) . .
O16 Mn5 O11 155.92(9) . .
O19 Mn5 O11 99.41(9) . .
O18 Mn5 O11 80.86(9) . .
O14 Mn5 O11 75.96(9) . .
O15 Mn5 Mn4 117.70(7) . .
O16 Mn5 Mn4 112.46(7) . .
O19 Mn5 Mn4 125.44(7) . .
O18 Mn5 Mn4 59.45(6) . .
O14 Mn5 Mn4 43.63(6) . .
O11 Mn5 Mn4 43.46(6) . .
O7 P1 O6 109.93(18) 6_576 .
O7 P1 O8 107.34(17) 6_576 .
O6 P1 O8 112.89(14) . .
O7 P1 O10 107.5(3) 6_576 6_576
O6 P1 O10 111.50(16) . 6_576
O8 P1 O10 107.43(17) . 6_576
O12 P2 O11 114.05(14) 2 .
O12 P2 O9 103.86(14) 2 .
O11 P2 O9 110.67(14) . .
O12 P2 O13 111.63(15) 2 6_586
O11 P2 O13 108.07(14) . 6_586
O9 P2 O13 108.42(14) . 6_586
O12 P2 Mn3 61.42(10) 2 .
O11 P2 Mn3 115.23(10) . .
O9 P2 Mn3 44.49(10) . .
O13 P2 Mn3 134.86(10) 6_586 .
O1 P3 O18 113.45(13) 6_575 .
O1 P3 O15 111.60(14) 6_575 6_585
O18 P3 O15 106.41(13) . 6_585
O1 P3 O17 107.47(14) 6_575 .
O18 P3 O17 110.61(13) . .
O15 P3 O17 107.16(14) 6_585 .
O21 P4 O19 113.57(13) . .
O21 P4 O14 110.91(13) . 6_586
O19 P4 O14 110.65(13) . 6_586
O21 P4 O20 106.01(14) . .
O19 P4 O20 107.91(14) . .
O14 P4 O20 107.45(13) 6_586 .
O2 P5 O5 110.43(15) . .
O2 P5 O4 112.06(15) . .
O5 P5 O4 111.01(14) . .
O2 P5 O3 111.06(14) . .
O5 P5 O3 104.17(13) . .
O4 P5 O3 107.80(14) . .
O2 P5 H4 108.56(11) . .
O5 P5 H4 134.85(11) . .
O4 P5 H4 30.57(10) . .
O3 P5 H4 81.81(10) . .
P3 O1 Mn1 138.09(14) 6_576 .
P5 O2 Mn1 132.91(16) . .
B1 O3 P5 130.6(2) 7_576 .
P5 O4 H4 94.57(18) . .
P5 O5 Mn1 125.12(14) . 6_575
P5 O5 Mn2 124.28(14) . .
Mn1 O5 Mn2 108.25(11) 6_575 .
P1 O6 Mn2 133.39(15) . .
P1 O6 Mn1 105.52(12) . .
Mn2 O6 Mn1 110.36(11) . .
P1 O7 Mn2 162.4(2) 6_575 .
P1 O8 H8 125.4(2) . .
P2 O9 Mn2 129.61(15) . .
P2 O9 Mn3 104.81(13) . .
Mn2 O9 Mn3 121.23(12) . .
P1 O10 Mn3 109.4(2) 6_575 .
P2 O11 Mn4 124.04(14) . .
P2 O11 Mn5 118.48(13) . .
Mn4 O11 Mn5 90.41(9) . .
P2 O12 Mn4 135.65(16) 2 .
P2 O12 Mn3 87.05(11) 2 .
Mn4 O12 Mn3 123.87(11) . .
P2 O13 Mn4 126.37(14) 6_585 .
P4 O14 Mn4 125.77(13) 6_585 .
P4 O14 Mn5 132.09(14) 6_585 .
Mn4 O14 Mn5 91.19(9) . .
P3 O15 Mn5 133.51(14) 6_586 .
P3 O15 Mn4 108.55(12) 6_586 6_586
Mn5 O15 Mn4 107.00(10) . 6_586
B1 O16 Mn5 121.2(2) . .
B1 O16 H16 110.3(2) . .
Mn5 O16 H16 98.91(17) . .
B1 O17 P3 133.7(2) . .
P3 O18 Mn2 130.60(14) . .
P3 O18 Mn5 124.80(13) . .
Mn2 O18 Mn5 100.36(9) . .
P4 O19 Mn5 125.93(13) . .
P4 O19 Mn2 137.24(14) . .
Mn5 O19 Mn2 96.80(9) . .
B1 O20 P4 131.8(2) 6_586 .
P4 O21 Mn1 133.82(14) . .
O3 B1 O16 108.0(3) 7_576 .
O3 B1 O17 109.8(3) 7_576 .
O16 B1 O17 113.0(3) . .
O3 B1 O20 105.9(3) 7_576 6_585
O16 B1 O20 109.0(3) . 6_585
O17 B1 O20 110.9(3) . 6_585
H1N N2 H2N 117(6) . .
H1N N2 H3N 97(5) . .
H2N N2 H3N 99(6) . .
H1N N2 H4N 112(5) . .
H2N N2 H4N 116(6) . .
H3N N2 H4N 113(5) . .

loop_
_geom_bond_atom_site_label_1
_geom_bond_atom_site_label_2
_geom_bond_distance
_geom_bond_site_symmetry_2
Mn1 O2 2.107(3) .
Mn1 O21 2.127(2) .
Mn1 O5 2.139(2) 6_576
Mn1 O1 2.192(2) .
Mn1 O6 2.252(3) .
Mn2 O9 2.114(2) .
Mn2 O6 2.145(2) .
Mn2 O5 2.154(2) .
Mn2 O7 2.169(3) .
Mn2 O18 2.172(2) .
Mn2 O19 2.314(2) .
Mn3 O9 2.117(3) .
Mn3 O9 2.117(3) 2
Mn3 O10 2.226(4) 2
Mn3 O10 2.226(4) .
Mn3 O12 2.569(3) 2
Mn3 O12 2.569(3) .
Mn3 P2 2.9215(12) .
Mn3 P2 2.9215(12) 2
Mn4 O12 2.063(3) .
Mn4 O13 2.102(3) .
Mn4 O11 2.163(2) .
Mn4 O14 2.170(2) .
Mn4 O15 2.225(2) 6_585
Mn4 Mn5 3.1439(13) .
Mn5 O15 2.113(2) .
Mn5 O16 2.158(3) .
Mn5 O19 2.184(2) .
Mn5 O18 2.209(2) .
Mn5 O14 2.230(2) .
Mn5 O11 2.267(3) .
P1 O7 1.498(3) 6_576
P1 O6 1.526(3) .
P1 O8 1.542(3) .
P1 O10 1.544(3) 6_576
P2 O12 1.530(3) 2
P2 O11 1.541(2) .
P2 O9 1.543(2) .
P2 O13 1.546(2) 6_586
P3 O1 1.515(2) 6_575
P3 O18 1.533(2) .
P3 O15 1.549(2) 6_585
P3 O17 1.551(2) .
P4 O21 1.513(2) .
P4 O19 1.538(2) .
P4 O14 1.547(2) 6_586
P4 O20 1.581(3) .
P5 O2 1.513(3) .
P5 O5 1.536(3) .
P5 O4 1.545(3) .
P5 O3 1.567(2) .
P5 H4 1.8836(9) .
O1 P3 1.515(2) 6_576
O3 B1 1.469(4) 7_576
O4 H4 0.961(3) .
O5 Mn1 2.139(2) 6_575
O7 P1 1.498(3) 6_575
O8 H8 0.876(2) .
O10 P1 1.544(3) 6_575
O12 P2 1.530(3) 2
O13 P2 1.546(2) 6_585
O14 P4 1.547(2) 6_585
O15 P3 1.549(2) 6_586
O15 Mn4 2.225(2) 6_586
O16 B1 1.471(4) .
O16 H16 0.904(2) .
O17 B1 1.472(4) .
O20 B1 1.477(4) 6_586
B1 O3 1.469(4) 7_576
B1 O20 1.477(4) 6_585
N1 N1' 1.627(16) .
N2 H1N 0.84(5) .
N2 H2N 0.82(8) .
N2 H3N 0.90(6) .
N2 H4N 0.91(6) .

loop_
_geom_hbond_atom_site_label_D
_geom_hbond_atom_site_label_H
_geom_hbond_atom_site_label_A
_geom_hbond_distance_DH
_geom_hbond_distance_HA
_geom_hbond_distance_DA
_geom_hbond_angle_DHA
_geom_hbond_site_symmetry_A
N2 H1N O1 0.84(5) 2.10(5) 2.891(4) 157(5) 6_575
N2 H1N O17 0.84(5) 2.60(5) 3.069(4) 116(4) .
N2 H2N O20 0.82(8) 2.14(8) 2.936(4) 165(7) 7_576
N2 H2N O3 0.82(8) 2.35(8) 2.946(4) 130(7) 6_575
N2 H3N O21 0.90(6) 2.14(6) 3.039(4) 175(5) 1_554
N2 H3N O20 0.90(6) 2.62(6) 3.152(4) 119(4) 1_554
N2 H4N O2 0.91(6) 2.34(6) 3.002(4) 130(4) 7_576
N2 H4N O16 0.91(6) 2.38(6) 3.092(4) 136(5) 6_585
O8 H8 O9 0.876(2) 2.657(2) 3.221(3) 123.17(17) .
O4 H4 O17 0.961(3) 1.945(2) 2.854(4) 156.93(16) 7_576
O16 H16 O4 0.904(2) 2.036(2) 2.871(3) 153.06(16) .
O8 H8 O13 0.876(2) 1.646(2) 2.481(3) 158.2(2) 6_586
